data_4322907
loop_
_publ_author_name
'Amy A. Narducci'
'James A. Ibers'

_publ_contact_author
; James A. Ibers
  Department of Chemistry
  Northwestern University
  2145 Sheridan Rd.
  Evanston, IL 60208-3113, USA
;
_publ_contact_author_email ibers@chem.nwu.edu
_publ_contact_author_fax (847)491-2976
_publ_contact_author_phone (847)491-5449
_publ_section_title
;
 Syntheses, Crystal Structures, and Physical Properties of the New Thorium
 Chalcogenides CuTh2Te6 and SrTh2Se5
;
_journal_name_full 'Inorganic Chemistry'
_journal_page_first 3798
_journal_page_last 3801
_journal_paper_doi 10.1021/ic971594i
_journal_volume 37
_journal_year 1998
_chemical_formula_moiety SrTh2Se5
_chemical_formula_sum 'Se5 Sr Th2'
_chemical_formula_weight 946.50
_chemical_name_systematic
; 
 ? 
;
_space_group_IT_number 14
_symmetry_cell_setting monoclinic
_symmetry_space_group_name_Hall '-P 2ybc'
_symmetry_space_group_name_H-M 'P 1 21/c 1'
_atom_sites_solution_hydrogens geom
_atom_sites_solution_primary direct
_atom_sites_solution_secondary difmap
_audit_creation_method SHELXL
_cell_angle_alpha 90.00
_cell_angle_beta 90.00(2)
_cell_angle_gamma 90.00
_cell_formula_units_Z 4
_cell_length_a 8.704(2)
_cell_length_b 7.861(2)
_cell_length_c 12.458(4)
_cell_measurement_temperature 113(2)
_cell_volume 852.4(4)
_computing_cell_refinement 'local program'
_computing_data_collection 'local program'
_computing_data_reduction 'local program'
_computing_structure_refinement 'SHELXL-96 (Sheldrick, 1996)'
_computing_structure_solution 'SHELXS-96 (Sheldrick, 1990)'
_diffrn_ambient_temperature 113(2)
_diffrn_measurement_device Picker
_diffrn_radiation_monochromator graphite
_diffrn_radiation_source 'fine-focus sealed tube'
_diffrn_radiation_type MoK\a
_diffrn_radiation_wavelength 0.71073
_diffrn_reflns_av_R_equivalents 0.0686
_diffrn_reflns_av_sigmaI/netI 0.0807
_diffrn_reflns_limit_h_max 11
_diffrn_reflns_limit_h_min -11
_diffrn_reflns_limit_k_max 10
_diffrn_reflns_limit_k_min -10
_diffrn_reflns_limit_l_max 15
_diffrn_reflns_limit_l_min -6
_diffrn_reflns_number 3960
_diffrn_reflns_theta_max 27.05
_diffrn_reflns_theta_min 3.06
_diffrn_standards_interval_count 100
_diffrn_standards_number 6
_exptl_absorpt_coefficient_mu 62.294
_exptl_absorpt_correction_T_max 0.104
_exptl_absorpt_correction_T_min 0.032
_exptl_absorpt_correction_type analytical
_exptl_crystal_colour red
_exptl_crystal_density_diffrn 7.375
_exptl_crystal_description block
_exptl_crystal_F_000 1552
_exptl_crystal_size_max 0.06
_exptl_crystal_size_mid 0.06
_exptl_crystal_size_min 0.06
_refine_diff_density_max 4.446
_refine_diff_density_min -3.011
_refine_diff_density_rms 0.722
_refine_ls_extinction_coef 0.00280(16)
_refine_ls_extinction_expression Fc^*^=kFc[1+0.001xFc^2^\l^3^/sin(2\q)]^-1/4^
_refine_ls_extinction_method SHELXL
_refine_ls_goodness_of_fit_all 1.086
_refine_ls_goodness_of_fit_obs 1.162
_refine_ls_matrix_type full
_refine_ls_number_parameters 74
_refine_ls_number_reflns 1855
_refine_ls_number_restraints 0
_refine_ls_restrained_S_all 1.086
_refine_ls_restrained_S_obs 1.162
_refine_ls_R_factor_all 0.0722
_refine_ls_R_factor_obs 0.0449
_refine_ls_shift/esd_max 0.000
_refine_ls_shift/esd_mean 0.000
_refine_ls_structure_factor_coef Fsqd
_refine_ls_weighting_details
;  
 [1.00000+0.00000exp(0.00(sin\q/\l)^2^)]/ 
   [\s^2^(Fo^2^)+0.0000+0.0000*P+(0.0400P)^2^+0.0000sin\q/\l] 
 where P = 1.00000Fo^2^ + 0.00000Fc^2^ 
;
_refine_ls_weighting_scheme calc
_refine_ls_wR_factor_all 0.0999
_refine_ls_wR_factor_obs 0.0924
_reflns_number_observed 1403
_reflns_number_total 1855
_reflns_observed_criterion >2sigma(I)
_cod_data_source_file ic971594i_2.cif
_cod_data_source_block srthse
_cod_database_code 4322907

loop_
_symmetry_equiv_pos_as_xyz
'x, y, z'
'-x, y+1/2, -z+1/2'
'-x, -y, -z'
'x, -y-1/2, z-1/2'

loop_
_atom_site_aniso_label
_atom_site_aniso_U_11
_atom_site_aniso_U_22
_atom_site_aniso_U_33
_atom_site_aniso_U_23
_atom_site_aniso_U_13
_atom_site_aniso_U_12
Th1 0.0063(4) 0.0014(4) 0.0049(4) -0.0004(3) 0.0014(3) -0.0007(3)
Th2 0.0056(3) 0.0016(4) 0.0056(4) -0.0002(3) 0.0012(3) 0.0002(3)
Se1 0.0079(9) 0.0026(9) 0.0050(9) 0.0012(7) 0.0019(8) 0.0000(7)
Se2 0.0059(9) 0.0064(10) 0.0081(10) 0.0022(8) 0.0018(8) -0.0002(7)
Se3 0.0062(9) 0.0013(9) 0.0074(10) 0.0004(7) 0.0015(8) 0.0000(7)
Se4 0.0090(9) 0.0014(10) 0.0060(9) 0.0002(8) -0.0011(8) 0.0007(7)
Se5 0.0079(10) 0.0025(10) 0.0040(9) -0.0001(7) -0.0003(7) 0.0005(7)
Sr1 0.0098(9) 0.0057(10) 0.0106(9) -0.0033(8) -0.0018(7) 0.0041(8)

loop_
_atom_site_label
_atom_site_type_symbol
_atom_site_fract_x
_atom_site_fract_y
_atom_site_fract_z
_atom_site_U_iso_or_equiv
_atom_site_thermal_displace_type
_atom_site_occupancy
_atom_site_calc_flag
_atom_site_refinement_flags
_atom_site_disorder_group
Th1 Th 0.00197(9) 0.02142(9) 0.17931(6) 0.0042(2) Uani 1 d . .
Th2 Th -0.25211(8) -0.07664(10) 0.50946(6) 0.0043(2) Uani 1 d . .
Se1 Se -0.2375(2) -0.1969(3) 0.28135(16) 0.0052(4) Uani 1 d . .
Se2 Se -0.4575(2) 0.1741(3) 0.41119(17) 0.0068(4) Uani 1 d . .
Se3 Se -0.0442(2) 0.1632(3) 0.40020(16) 0.0049(4) Uani 1 d . .
Se4 Se 0.2250(2) -0.1723(3) 0.31427(16) 0.0055(4) Uani 1 d . .
Se5 Se 0.2238(2) 0.0407(3) -0.00114(16) 0.0048(4) Uani 1 d . .
Sr1 Sr 0.5047(2) 0.0375(3) 0.17352(17) 0.0087(4) Uani 1 d . .

loop_
_atom_type_symbol
_atom_type_description
_atom_type_scat_dispersion_real
_atom_type_scat_dispersion_imag
_atom_type_scat_source
Se Se -0.0929 2.2259 'International Tables Vol C Tables 4.2.6.8 and 6.1.1.4'
Sr Sr -1.5307 3.2498 'International Tables Vol C Tables 4.2.6.8 and 6.1.1.4'
Th Th -7.2400 8.8979 'International Tables Vol C Tables 4.2.6.8 and 6.1.1.4'

loop_
_geom_angle_atom_site_label_1
_geom_angle_atom_site_label_2
_geom_angle_atom_site_label_3
_geom_angle
_geom_angle_site_symmetry_1
_geom_angle_site_symmetry_3
_geom_angle_publ_flag
Se5 Th1 Se1 143.76(6) . . ?
Se5 Th1 Se4 91.70(6) . . ?
Se1 Th1 Se4 85.47(6) . . ?
Se5 Th1 Se3 139.83(6) . . ?
Se1 Th1 Se3 74.28(6) . . ?
Se4 Th1 Se3 76.10(6) . . ?
Se5 Th1 Se5 82.76(6) . 3 ?
Se1 Th1 Se5 76.38(6) . 3 ?
Se4 Th1 Se5 139.32(6) . 3 ?
Se3 Th1 Se5 130.65(6) . 3 ?
Se5 Th1 Se3 73.67(6) . 2_545 ?
Se1 Th1 Se3 71.78(6) . 2_545 ?
Se4 Th1 Se3 68.20(6) . 2_545 ?
Se3 Th1 Se3 131.86(6) . 2_545 ?
Se5 Th1 Se3 71.60(6) 3 2_545 ?
Se5 Th1 Se1 69.40(6) . 2 ?
Se1 Th1 Se1 144.75(4) . 2 ?
Se4 Th1 Se1 80.97(6) . 2 ?
Se3 Th1 Se1 70.93(6) . 2 ?
Se5 Th1 Se1 132.43(6) 3 2 ?
Se3 Th1 Se1 130.47(6) 2_545 2 ?
Se5 Th1 Se4 113.11(6) . 2 ?
Se1 Th1 Se4 89.46(6) . 2 ?
Se4 Th1 Se4 142.37(4) . 2 ?
Se3 Th1 Se4 66.66(6) . 2 ?
Se5 Th1 Se4 74.33(6) 3 2 ?
Se3 Th1 Se4 144.04(6) 2_545 2 ?
Se1 Th1 Se4 82.03(6) 2 2 ?
Se5 Th1 Sr1 129.50(5) . 1_455 ?
Se1 Th1 Sr1 47.61(5) . 1_455 ?
Se4 Th1 Sr1 132.39(5) . 1_455 ?
Se3 Th1 Sr1 82.55(5) . 1_455 ?
Se5 Th1 Sr1 48.61(5) 3 1_455 ?
Se3 Th1 Sr1 98.28(5) 2_545 1_455 ?
Se1 Th1 Sr1 130.66(5) 2 1_455 ?
Se4 Th1 Sr1 49.01(5) 2 1_455 ?
Se5 Th1 Sr1 48.38(5) . . ?
Se1 Th1 Sr1 136.20(5) . . ?
Se4 Th1 Sr1 51.25(5) . . ?
Se3 Th1 Sr1 97.96(5) . . ?
Se5 Th1 Sr1 130.25(5) 3 . ?
Se3 Th1 Sr1 84.23(5) 2_545 . ?
Se1 Th1 Sr1 46.49(5) 2 . ?
Se4 Th1 Sr1 127.72(5) 2 . ?
Sr1 Th1 Sr1 176.16(6) 1_455 . ?
Se2 Th2 Se3 126.75(7) 3_456 3_556 ?
Se2 Th2 Se2 77.42(7) 3_456 . ?
Se3 Th2 Se2 149.82(6) 3_556 . ?
Se2 Th2 Se3 152.40(7) 3_456 . ?
Se3 Th2 Se3 77.46(7) 3_556 . ?
Se2 Th2 Se3 75.60(6) . . ?
Se2 Th2 Se4 89.48(6) 3_456 3_556 ?
Se3 Th2 Se4 78.20(6) 3_556 3_556 ?
Se2 Th2 Se4 85.04(6) . 3_556 ?
Se3 Th2 Se4 82.55(6) . 3_556 ?
Se2 Th2 Se1 106.54(6) 3_456 . ?
Se3 Th2 Se1 104.87(6) 3_556 . ?
Se2 Th2 Se1 80.90(6) . . ?
Se3 Th2 Se1 74.80(6) . . ?
Se4 Th2 Se1 155.68(6) 3_556 . ?
Se2 Th2 Se5 79.32(6) 3_456 2_545 ?
Se3 Th2 Se5 72.93(6) 3_556 2_545 ?
Se2 Th2 Se5 134.89(6) . 2_545 ?
Se3 Th2 Se5 124.84(6) . 2_545 ?
Se4 Th2 Se5 132.81(6) 3_556 2_545 ?
Se1 Th2 Se5 69.51(6) . 2_545 ?
Se2 Th2 Sr1 62.94(5) 3_456 2_545 ?
Se3 Th2 Sr1 119.08(5) 3_556 2_545 ?
Se2 Th2 Sr1 86.68(5) . 2_545 ?
Se3 Th2 Sr1 120.69(5) . 2_545 ?
Se4 Th2 Sr1 152.33(5) 3_556 2_545 ?
Se1 Th2 Sr1 46.40(5) . 2_545 ?
Se5 Th2 Sr1 48.25(5) 2_545 2_545 ?
Th1 Se1 Th2 104.61(7) . . ?
Th1 Se1 Th1 90.95(6) . 2_545 ?
Th2 Se1 Th1 96.02(6) . 2_545 ?
Th1 Se1 Sr1 164.81(9) . 2_545 ?
Th2 Se1 Sr1 90.48(7) . 2_545 ?
Th1 Se1 Sr1 89.22(7) 2_545 2_545 ?
Th1 Se1 Sr1 88.85(7) . 1_455 ?
Th2 Se1 Sr1 100.76(7) . 1_455 ?
Th1 Se1 Sr1 162.71(8) 2_545 1_455 ?
Sr1 Se1 Sr1 86.52(6) 2_545 1_455 ?
Th2 Se2 Th2 102.58(7) 3_456 . ?
Th2 Se2 Sr1 104.67(8) 3_456 2 ?
Th2 Se2 Sr1 148.27(9) . 2 ?
Th2 Se2 Sr1 98.20(7) 3_456 1_455 ?
Th2 Se2 Sr1 103.07(7) . 1_455 ?
Sr1 Se2 Sr1 88.87(6) 2 1_455 ?
Th2 Se3 Th2 102.54(7) 3_556 . ?
Th2 Se3 Th1 98.63(6) 3_556 . ?
Th2 Se3 Th1 105.58(7) . . ?
Th2 Se3 Th1 103.84(6) 3_556 2 ?
Th2 Se3 Th1 145.72(7) . 2 ?
Th1 Se3 Th1 91.69(6) . 2 ?
Th2 Se4 Th1 97.63(6) 3_556 . ?
Th2 Se4 Th1 122.96(7) 3_556 2_545 ?
Th1 Se4 Th1 89.78(6) . 2_545 ?
Th2 Se4 Sr1 111.68(7) 3_556 2_645 ?
Th1 Se4 Sr1 147.89(8) . 2_645 ?
Th1 Se4 Sr1 85.19(6) 2_545 2_645 ?
Th2 Se4 Sr1 90.28(6) 3_556 . ?
Th1 Se4 Sr1 85.88(6) . . ?
Th1 Se4 Sr1 146.75(8) 2_545 . ?
Sr1 Se4 Sr1 81.31(5) 2_645 . ?
Th1 Se5 Th1 97.24(6) . 3 ?
Th1 Se5 Th2 97.48(6) . 2 ?
Th1 Se5 Th2 100.95(6) 3 2 ?
Th1 Se5 Sr1 164.47(8) . 3_655 ?
Th1 Se5 Sr1 87.52(7) 3 3_655 ?
Th2 Se5 Sr1 96.10(7) 2 3_655 ?
Th1 Se5 Sr1 88.96(7) . . ?
Th1 Se5 Sr1 168.08(8) 3 . ?
Th2 Se5 Sr1 88.25(6) 2 . ?
Sr1 Se5 Sr1 83.95(7) 3_655 . ?
Se2 Sr1 Se2 130.55(9) 2_545 1_655 ?
Se2 Sr1 Se1 125.05(9) 2_545 2 ?
Se2 Sr1 Se1 71.80(7) 1_655 2 ?
Se2 Sr1 Se1 72.69(7) 2_545 1_655 ?
Se2 Sr1 Se1 74.32(7) 1_655 1_655 ?
Se1 Sr1 Se1 144.89(7) 2 1_655 ?
Se2 Sr1 Se5 72.21(7) 2_545 3_655 ?
Se2 Sr1 Se5 127.30(8) 1_655 3_655 ?
Se1 Sr1 Se5 140.67(9) 2 3_655 ?
Se1 Sr1 Se5 70.03(7) 1_655 3_655 ?
Se2 Sr1 Se5 71.28(7) 2_545 . ?
Se2 Sr1 Se5 134.16(8) 1_655 . ?
Se1 Sr1 Se5 64.25(6) 2 . ?
Se1 Sr1 Se5 143.85(8) 1_655 . ?
Se5 Sr1 Se5 96.05(7) 3_655 . ?
Se2 Sr1 Se4 139.30(9) 2_545 2_655 ?
Se2 Sr1 Se4 69.29(6) 1_655 2_655 ?
Se1 Sr1 Se4 93.43(7) 2 2_655 ?
Se1 Sr1 Se4 82.99(7) 1_655 2_655 ?
Se5 Sr1 Se4 68.95(7) 3_655 2_655 ?
Se5 Sr1 Se4 124.14(8) . 2_655 ?
Se2 Sr1 Se4 68.47(7) 2_545 . ?
Se2 Sr1 Se4 76.01(7) 1_655 . ?
Se1 Sr1 Se4 72.87(7) 2 . ?
Se1 Sr1 Se4 90.36(7) 1_655 . ?
Se5 Sr1 Se4 139.80(8) 3_655 . ?
Se5 Sr1 Se4 79.23(7) . . ?
Se4 Sr1 Se4 145.20(7) 2_655 . ?
Se2 Sr1 Th1 96.43(6) 2_545 1_655 ?
Se2 Sr1 Th1 83.71(6) 1_655 1_655 ?
Se1 Sr1 Th1 138.44(7) 2 1_655 ?
Se1 Sr1 Th1 43.54(4) 1_655 1_655 ?
Se5 Sr1 Th1 43.87(4) 3_655 1_655 ?
Se5 Sr1 Th1 139.28(7) . 1_655 ?
Se4 Sr1 Th1 45.80(5) 2_655 1_655 ?
Se4 Sr1 Th1 133.47(7) . 1_655 ?
Se2 Sr1 Sr1 62.07(6) 2_545 3_655 ?
Se2 Sr1 Sr1 166.92(10) 1_655 3_655 ?
Se1 Sr1 Sr1 104.52(8) 2 3_655 ?
Se1 Sr1 Sr1 110.55(8) 1_655 3_655 ?
Se5 Sr1 Sr1 48.23(5) 3_655 3_655 ?
Se5 Sr1 Sr1 47.82(5) . 3_655 ?
Se4 Sr1 Sr1 98.82(8) 2_655 3_655 ?
Se4 Sr1 Sr1 115.41(8) . 3_655 ?
Th1 Sr1 Sr1 91.78(6) 1_655 3_655 ?
Se2 Sr1 Sr1 169.64(10) 2_545 2_655 ?
Se2 Sr1 Sr1 44.69(6) 1_655 2_655 ?
Se1 Sr1 Sr1 46.97(5) 2 2_655 ?
Se1 Sr1 Sr1 110.37(9) 1_655 2_655 ?
Se5 Sr1 Sr1 118.14(8) 3_655 2_655 ?
Se5 Sr1 Sr1 105.62(7) . 2_655 ?
Se4 Sr1 Sr1 50.77(5) 2_655 2_655 ?
Se4 Sr1 Sr1 101.35(8) . 2_655 ?
Th1 Sr1 Sr1 92.16(6) 1_655 2_655 ?
Sr1 Sr1 Sr1 123.60(8) 3_655 2_655 ?
Se2 Sr1 Sr1 46.44(5) 2_545 2_645 ?
Se2 Sr1 Sr1 84.21(8) 1_655 2_645 ?
Se1 Sr1 Sr1 120.05(9) 2 2_645 ?
Se1 Sr1 Sr1 46.51(5) 1_655 2_645 ?
Se5 Sr1 Sr1 97.55(7) 3_655 2_645 ?
Se5 Sr1 Sr1 106.44(7) . 2_645 ?
Se4 Sr1 Sr1 128.22(9) 2_655 2_645 ?
Se4 Sr1 Sr1 47.93(6) . 2_645 ?
Th1 Sr1 Sr1 89.14(6) 1_655 2_645 ?
Sr1 Sr1 Sr1 108.06(7) 3_655 2_645 ?
Sr1 Sr1 Sr1 128.23(10) 2_655 2_645 ?

loop_
_geom_bond_atom_site_label_1
_geom_bond_atom_site_label_2
_geom_bond_distance
_geom_bond_site_symmetry_2
_geom_bond_publ_flag
Th1 Se5 2.967(2) . ?
Th1 Se1 2.984(2) . ?
Th1 Se4 2.986(2) . ?
Th1 Se3 2.996(2) . ?
Th1 Se5 3.004(2) 3 ?
Th1 Se3 3.008(2) 2_545 ?
Th1 Se1 3.057(2) 2 ?
Th1 Se4 3.116(2) 2 ?
Th1 Sr1 4.331(2) 1_455 ?
Th1 Sr1 4.378(2) . ?
Th2 Se2 2.820(2) 3_456 ?
Th2 Se3 2.895(2) 3_556 ?
Th2 Se2 2.929(2) . ?
Th2 Se3 2.947(2) . ?
Th2 Se4 2.951(2) 3_556 ?
Th2 Se1 2.998(2) . ?
Th2 Se5 3.020(2) 2_545 ?
Th2 Sr1 4.385(2) 2_545 ?
Se1 Th1 3.057(2) 2_545 ?
Se1 Sr1 3.175(3) 2_545 ?
Se1 Sr1 3.199(3) 1_455 ?
Se2 Th2 2.820(2) 3_456 ?
Se2 Sr1 3.073(3) 2 ?
Se2 Sr1 3.167(3) 1_455 ?
Se3 Th2 2.895(2) 3_556 ?
Se3 Th1 3.008(2) 2 ?
Se4 Th2 2.951(2) 3_556 ?
Se4 Th1 3.116(2) 2_545 ?
Se4 Sr1 3.281(3) 2_645 ?
Se4 Sr1 3.423(3) . ?
Se5 Th1 3.004(2) 3 ?
Se5 Th2 3.020(2) 2 ?
Se5 Sr1 3.252(3) 3_655 ?
Se5 Sr1 3.273(3) . ?
Sr1 Se2 3.073(3) 2_545 ?
Sr1 Se2 3.167(3) 1_655 ?
Sr1 Se1 3.175(3) 2 ?
Sr1 Se1 3.199(3) 1_655 ?
Sr1 Se5 3.252(3) 3_655 ?
Sr1 Se4 3.281(3) 2_655 ?
Sr1 Th1 4.331(2) 1_655 ?
Sr1 Sr1 4.364(4) 3_655 ?
Sr1 Sr1 4.369(2) 2_655 ?
Sr1 Sr1 4.369(2) 2_645 ?
